data_7125715
loop_
_publ_author_name
'Viveki, Amol B.'
'Garad, Dnyaneshwar N.'
'Gonnade, Rajesh G.'
'Mhaske, Santosh B.'

_publ_section_title
;
 para-Selective copper-catalyzed C(sp<sup>2</sup>)-H
 amidation/dimerization of anilides via a radical pathway.
;
_journal_issue 10
_journal_name_full 'Chemical communications (Cambridge, England)'
_journal_page_first 1565
_journal_page_last 1568
_journal_paper_doi 10.1039/c9cc09824k
_journal_volume 56
_journal_year 2020
_chemical_formula_moiety 'C22 H28 N2 O2'
_chemical_formula_sum 'C22 H28 N2 O2'
_chemical_formula_weight 352.46
_chemical_name_systematic Amol
_space_group_crystal_system monoclinic
_space_group_IT_number 14
_space_group_name_Hall '-P 2ybc'
_space_group_name_H-M_alt 'P 1 21/c 1'
_atom_sites_solution_hydrogens geom
_audit_creation_method SHELXL-2014/7
_audit_update_record
;
2019-09-18 deposited with the CCDC.	2020-01-02 downloaded from the CCDC.
;
_cell_angle_alpha 90
_cell_angle_beta 101.862(2)
_cell_angle_gamma 90
_cell_formula_units_Z 4
_cell_length_a 18.3781(7)
_cell_length_b 9.6218(4)
_cell_length_c 11.0075(4)
_cell_measurement_reflns_used 5201
_cell_measurement_temperature 100(2)
_cell_measurement_theta_max 28.10
_cell_measurement_theta_min 2.40
_cell_volume 1904.90(13)
_computing_cell_refinement 'SAINT (Bruker, 2016)'
_computing_data_collection 'APEX3 (Bruker, 2016)'
_computing_data_reduction 'SAINT (Bruker, 2016)'
_computing_molecular_graphics 'Bruker SHELXTL'
_computing_publication_material 'Bruker SHELXTL'
_computing_structure_refinement 'SHELXL-2014/7 (Sheldrick, 2014)'
_computing_structure_solution 'SHELXS-97 (Sheldrick 2008)'
_diffrn_ambient_temperature 100(2)
_diffrn_detector 'Photon II CPAD Area Detector'
_diffrn_detector_area_resol_mean 7.39
_diffrn_measured_fraction_theta_full 0.994
_diffrn_measured_fraction_theta_max 0.995
_diffrn_measurement_device '\k-geometry diffractometer'
_diffrn_measurement_device_type 'Bruker D8 VENTURE Kappa Duo PHOTON II CPAD'
_diffrn_measurement_method '\f and \w scans'
_diffrn_radiation_monochromator 'multilayer mirrors'
_diffrn_radiation_type MoK\a
_diffrn_radiation_wavelength 0.71073
_diffrn_reflns_av_R_equivalents 0.0661
_diffrn_reflns_av_unetI/netI 0.0451
_diffrn_reflns_Laue_measured_fraction_full 0.994
_diffrn_reflns_Laue_measured_fraction_max 0.995
_diffrn_reflns_limit_h_max 22
_diffrn_reflns_limit_h_min -22
_diffrn_reflns_limit_k_max 11
_diffrn_reflns_limit_k_min -11
_diffrn_reflns_limit_l_max 13
_diffrn_reflns_limit_l_min -13
_diffrn_reflns_number 31398
_diffrn_reflns_point_group_measured_fraction_full 0.994
_diffrn_reflns_point_group_measured_fraction_max 0.995
_diffrn_reflns_theta_full 25.242
_diffrn_reflns_theta_max 26.000
_diffrn_reflns_theta_min 2.265
_diffrn_source 'micro-focus sealed tube'
_diffrn_source_type 'Incoatech I\mS HB'
_exptl_absorpt_coefficient_mu 0.079
_exptl_absorpt_correction_T_max 0.992
_exptl_absorpt_correction_T_min 0.975
_exptl_absorpt_correction_type multi-scan
_exptl_absorpt_process_details 'SADABS (BRUKER, 2016)'
_exptl_crystal_colour colourless
_exptl_crystal_density_diffrn 1.229
_exptl_crystal_description block
_exptl_crystal_F_000 760
_exptl_crystal_size_max 0.320
_exptl_crystal_size_mid 0.210
_exptl_crystal_size_min 0.100
_refine_diff_density_max 0.270
_refine_diff_density_min -0.209
_refine_diff_density_rms 0.041
_refine_ls_extinction_method none
_refine_ls_goodness_of_fit_ref 1.018
_refine_ls_hydrogen_treatment constr
_refine_ls_matrix_type full
_refine_ls_number_parameters 241
_refine_ls_number_reflns 3721
_refine_ls_number_restraints 0
_refine_ls_restrained_S_all 1.018
_refine_ls_R_factor_all 0.0715
_refine_ls_R_factor_gt 0.0473
_refine_ls_shift/su_max 0.001
_refine_ls_shift/su_mean 0.000
_refine_ls_structure_factor_coef Fsqd
_refine_ls_weighting_details 'w=1/[\s^2^(Fo^2^)+(0.0411P)^2^+0.7701P] where P=(Fo^2^+2Fc^2^)/3'
_refine_ls_weighting_scheme calc
_refine_ls_wR_factor_gt 0.0965
_refine_ls_wR_factor_ref 0.1065
_reflns_Friedel_coverage 0.000
_reflns_number_gt 2813
_reflns_number_total 3721
_reflns_threshold_expression 'I > 2\s(I)'
_cod_data_source_file c9cc09824k3.cif
_cod_data_source_block AMOL
_cod_depositor_comments
;
The following automatic conversions were performed:

data item '_exptl_absorpt_correction_type' value 'MULTI-SCAN' was
changed to 'multi-scan' in accordance with the
/home/data/users/saulius/crontab/automatic-downloads/rss-feeds/RSC/lib/dictionaries/cif_core.dic
dictionary named 'cif_core.dic' version 2.4.2 last updated on
2011-04-26.

Automatic conversion script
Id: cif_fix_values 7556 2019-12-06 15:28:31Z antanas 

 Adding full bibliography for 7125715--7125716.cif.
;
_cod_original_cell_volume 1904.89(13)
_cod_original_sg_symbol_H-M 'P 21/c'
_cod_database_code 7125715
_shelx_shelxl_version_number 2014/7
_shelx_space_group_comment
;
The symmetry employed for this shelxl refinement is uniquely defined
by the following loop, which should always be used as a source of
symmetry information in preference to the above space-group names.
They are only intended as comments.
;
_shelx_estimated_absorpt_t_min 0.975
_shelx_estimated_absorpt_t_max 0.992

loop_
_space_group_symop_operation_xyz
'x, y, z'
'-x, y+1/2, -z+1/2'
'-x, -y, -z'
'x, -y-1/2, z-1/2'

loop_
_atom_site_label
_atom_site_type_symbol
_atom_site_fract_x
_atom_site_fract_y
_atom_site_fract_z
_atom_site_U_iso_or_equiv
_atom_site_adp_type
_atom_site_occupancy
_atom_site_site_symmetry_order
_atom_site_calc_flag
_atom_site_refinement_flags_posn
_atom_site_refinement_flags_adp
O1 O 0.69362(7) 0.80495(12) -0.10889(12) 0.0303(3) Uani 1 1 d . .
O2 O 1.03548(6) 0.45674(12) 0.22279(11) 0.0247(3) Uani 1 1 d . .
N1 N 0.70246(7) 0.57606(13) -0.07276(12) 0.0194(3) Uani 1 1 d . .
N2 N 0.97754(7) 0.65402(14) 0.26130(13) 0.0236(3) Uani 1 1 d . .
H2N H 0.9820 0.7319 0.3042 0.028 Uiso 1 1 calc R U
C1 C 0.77358(9) 0.59934(16) 0.01178(15) 0.0190(4) Uani 1 1 d . .
C2 C 0.77554(9) 0.62970(17) 0.13529(16) 0.0217(4) Uani 1 1 d . .
H2 H 0.7305 0.6396 0.1641 0.026 Uiso 1 1 calc R U
C3 C 0.84326(9) 0.64566(17) 0.21686(16) 0.0221(4) Uani 1 1 d . .
H3 H 0.8446 0.6669 0.3016 0.027 Uiso 1 1 calc R U
C4 C 0.90919(9) 0.63074(16) 0.17523(15) 0.0203(4) Uani 1 1 d . .
C5 C 0.90695(9) 0.59907(16) 0.05187(15) 0.0210(4) Uani 1 1 d . .
H5 H 0.9519 0.5884 0.0231 0.025 Uiso 1 1 calc R U
C6 C 0.83932(9) 0.58283(16) -0.02963(15) 0.0199(4) Uani 1 1 d . .
H6 H 0.8380 0.5603 -0.1141 0.024 Uiso 1 1 calc R U
C7 C 0.68139(8) 0.43073(16) -0.08280(15) 0.0181(4) Uani 1 1 d . .
C8 C 0.70710(9) 0.34617(17) -0.16683(16) 0.0222(4) Uani 1 1 d . .
H8 H 0.7328 0.3857 -0.2251 0.027 Uiso 1 1 calc R U
C9 C 0.69537(10) 0.20338(17) -0.16597(17) 0.0257(4) Uani 1 1 d . .
H9 H 0.7135 0.1454 -0.2230 0.031 Uiso 1 1 calc R U
C10 C 0.65727(9) 0.14568(18) -0.08210(16) 0.0251(4) Uani 1 1 d . .
H10 H 0.6493 0.0481 -0.0813 0.030 Uiso 1 1 calc R U
C11 C 0.63082(9) 0.23041(17) 0.00055(16) 0.0250(4) Uani 1 1 d . .
H11 H 0.6039 0.1911 0.0571 0.030 Uiso 1 1 calc R U
C12 C 0.64339(9) 0.37295(17) 0.00130(16) 0.0221(4) Uani 1 1 d . .
H12 H 0.6260 0.4306 0.0593 0.027 Uiso 1 1 calc R U
C13 C 0.66488(9) 0.69041(17) -0.12961(16) 0.0201(4) Uani 1 1 d . .
C14 C 0.58719(9) 0.67604(17) -0.21514(15) 0.0202(4) Uani 1 1 d . .
C15 C 0.58381(10) 0.56736(19) -0.31823(16) 0.0295(4) Uani 1 1 d . .
H15A H 0.5368 0.5770 -0.3786 0.044 Uiso 1 1 calc R U
H15B H 0.5870 0.4740 -0.2820 0.044 Uiso 1 1 calc R U
H15C H 0.6255 0.5817 -0.3599 0.044 Uiso 1 1 calc R U
C16 C 0.52966(9) 0.64356(19) -0.13609(17) 0.0276(4) Uani 1 1 d . .
H16A H 0.5335 0.7126 -0.0696 0.041 Uiso 1 1 calc R U
H16B H 0.5391 0.5507 -0.0997 0.041 Uiso 1 1 calc R U
H16C H 0.4796 0.6467 -0.1884 0.041 Uiso 1 1 calc R U
C17 C 0.56688(10) 0.81738(18) -0.27654(18) 0.0299(4) Uani 1 1 d . .
H17A H 0.5166 0.8131 -0.3281 0.045 Uiso 1 1 calc R U
H17B H 0.6024 0.8411 -0.3286 0.045 Uiso 1 1 calc R U
H17C H 0.5686 0.8885 -0.2123 0.045 Uiso 1 1 calc R U
C18 C 1.03612(9) 0.56529(17) 0.28208(15) 0.0195(4) Uani 1 1 d . .
C19 C 1.10264(9) 0.60938(17) 0.38353(15) 0.0208(4) Uani 1 1 d . .
C20 C 1.07794(11) 0.6513(2) 0.50308(17) 0.0399(5) Uani 1 1 d . .
H20A H 1.0512 0.5738 0.5318 0.060 Uiso 1 1 calc R U
H20B H 1.0451 0.7324 0.4869 0.060 Uiso 1 1 calc R U
H20C H 1.1217 0.6746 0.5671 0.060 Uiso 1 1 calc R U
C21 C 1.14073(9) 0.73359(18) 0.33553(17) 0.0284(4) Uani 1 1 d . .
H21A H 1.1859 0.7577 0.3961 0.043 Uiso 1 1 calc R U
H21B H 1.1068 0.8133 0.3235 0.043 Uiso 1 1 calc R U
H21C H 1.1538 0.7092 0.2563 0.043 Uiso 1 1 calc R U
C22 C 1.15721(10) 0.48818(18) 0.41159(17) 0.0298(4) Uani 1 1 d . .
H22A H 1.1747 0.4630 0.3362 0.045 Uiso 1 1 calc R U
H22B H 1.1323 0.4082 0.4401 0.045 Uiso 1 1 calc R U
H22C H 1.1997 0.5156 0.4765 0.045 Uiso 1 1 calc R U

loop_
_atom_site_aniso_label
_atom_site_aniso_U_11
_atom_site_aniso_U_22
_atom_site_aniso_U_33
_atom_site_aniso_U_23
_atom_site_aniso_U_13
_atom_site_aniso_U_12
O1 0.0288(7) 0.0129(6) 0.0432(8) 0.0015(6) -0.0065(6) -0.0035(5)
O2 0.0276(7) 0.0158(6) 0.0283(7) -0.0037(5) -0.0001(5) 0.0013(5)
N1 0.0200(7) 0.0110(7) 0.0252(8) 0.0003(6) -0.0004(6) 0.0004(6)
N2 0.0233(8) 0.0142(7) 0.0298(8) -0.0069(6) -0.0029(6) 0.0010(6)
C1 0.0211(9) 0.0086(8) 0.0253(9) 0.0019(7) 0.0003(7) -0.0008(7)
C2 0.0218(9) 0.0158(9) 0.0279(10) -0.0008(7) 0.0057(8) 0.0007(7)
C3 0.0268(9) 0.0159(9) 0.0224(9) -0.0028(7) 0.0023(8) 0.0000(7)
C4 0.0225(9) 0.0101(8) 0.0256(10) 0.0004(7) -0.0013(7) -0.0008(7)
C5 0.0200(9) 0.0143(8) 0.0284(10) 0.0027(7) 0.0046(7) 0.0008(7)
C6 0.0242(9) 0.0142(8) 0.0211(9) 0.0005(7) 0.0042(7) -0.0006(7)
C7 0.0175(8) 0.0118(8) 0.0222(9) 0.0001(7) -0.0019(7) 0.0002(7)
C8 0.0223(9) 0.0193(9) 0.0243(9) -0.0003(7) 0.0029(7) 0.0020(7)
C9 0.0284(10) 0.0175(9) 0.0280(10) -0.0053(8) -0.0020(8) 0.0043(7)
C10 0.0249(9) 0.0126(9) 0.0327(10) 0.0005(8) -0.0062(8) -0.0010(7)
C11 0.0263(9) 0.0185(9) 0.0283(10) 0.0046(8) 0.0010(8) -0.0041(7)
C12 0.0222(9) 0.0189(9) 0.0235(9) -0.0006(7) 0.0010(7) 0.0011(7)
C13 0.0217(9) 0.0147(9) 0.0242(9) 0.0005(7) 0.0053(7) 0.0008(7)
C14 0.0217(9) 0.0139(9) 0.0236(9) -0.0010(7) 0.0015(7) 0.0003(7)
C15 0.0296(10) 0.0286(10) 0.0265(10) -0.0056(8) -0.0030(8) 0.0066(8)
C16 0.0225(9) 0.0300(10) 0.0288(10) 0.0000(8) 0.0017(8) 0.0000(8)
C17 0.0247(9) 0.0203(10) 0.0395(11) 0.0059(8) -0.0055(8) 0.0000(8)
C18 0.0213(9) 0.0146(9) 0.0226(9) 0.0029(7) 0.0047(7) -0.0013(7)
C19 0.0210(9) 0.0182(9) 0.0220(9) -0.0013(7) 0.0014(7) -0.0014(7)
C20 0.0318(11) 0.0598(15) 0.0265(11) -0.0092(10) 0.0020(9) -0.0016(10)
C21 0.0227(9) 0.0206(10) 0.0384(11) 0.0029(8) -0.0014(8) -0.0023(8)
C22 0.0308(10) 0.0204(10) 0.0319(10) 0.0028(8) -0.0081(8) -0.0010(8)

loop_
_atom_type_symbol
_atom_type_description
_atom_type_scat_dispersion_real
_atom_type_scat_dispersion_imag
_atom_type_scat_source
C C 0.0033 0.0016 'International Tables Vol C Tables 4.2.6.8 and 6.1.1.4'
H H 0.0000 0.0000 'International Tables Vol C Tables 4.2.6.8 and 6.1.1.4'
N N 0.0061 0.0033 'International Tables Vol C Tables 4.2.6.8 and 6.1.1.4'
O O 0.0106 0.0060 'International Tables Vol C Tables 4.2.6.8 and 6.1.1.4'

loop_
_geom_angle_atom_site_label_1
_geom_angle_atom_site_label_2
_geom_angle_atom_site_label_3
_geom_angle
C13 N1 C7 129.36(13)
C13 N1 C1 117.84(13)
C7 N1 C1 112.80(12)
C18 N2 C4 124.97(14)
C18 N2 H2N 117.5
C4 N2 H2N 117.5
C2 C1 C6 119.95(15)
C2 C1 N1 119.89(14)
C6 C1 N1 120.04(15)
C1 C2 C3 119.90(15)
C1 C2 H2 120.0
C3 C2 H2 120.0
C2 C3 C4 120.23(16)
C2 C3 H3 119.9
C4 C3 H3 119.9
C5 C4 C3 119.65(15)
C5 C4 N2 122.04(14)
C3 C4 N2 118.27(15)
C4 C5 C6 120.16(15)
C4 C5 H5 119.9
C6 C5 H5 119.9
C5 C6 C1 120.10(15)
C5 C6 H6 120.0
C1 C6 H6 120.0
C12 C7 C8 119.88(15)
C12 C7 N1 119.98(14)
C8 C7 N1 119.67(14)
C7 C8 C9 120.05(16)
C7 C8 H8 120.0
C9 C8 H8 120.0
C10 C9 C8 120.07(16)
C10 C9 H9 120.0
C8 C9 H9 120.0
C11 C10 C9 119.80(16)
C11 C10 H10 120.1
C9 C10 H10 120.1
C10 C11 C12 120.34(16)
C10 C11 H11 119.8
C12 C11 H11 119.8
C7 C12 C11 119.85(16)
C7 C12 H12 120.1
C11 C12 H12 120.1
O1 C13 N1 118.52(15)
O1 C13 C14 120.22(14)
N1 C13 C14 121.24(14)
C17 C14 C16 107.32(14)
C17 C14 C15 108.04(14)
C16 C14 C15 110.66(14)
C17 C14 C13 107.48(13)
C16 C14 C13 109.31(14)
C15 C14 C13 113.77(13)
C14 C15 H15A 109.5
C14 C15 H15B 109.5
H15A C15 H15B 109.5
C14 C15 H15C 109.5
H15A C15 H15C 109.5
H15B C15 H15C 109.5
C14 C16 H16A 109.5
C14 C16 H16B 109.5
H16A C16 H16B 109.5
C14 C16 H16C 109.5
H16A C16 H16C 109.5
H16B C16 H16C 109.5
C14 C17 H17A 109.5
C14 C17 H17B 109.5
H17A C17 H17B 109.5
C14 C17 H17C 109.5
H17A C17 H17C 109.5
H17B C17 H17C 109.5
O2 C18 N2 121.62(15)
O2 C18 C19 122.64(14)
N2 C18 C19 115.74(14)
C22 C19 C20 109.00(15)
C22 C19 C21 109.72(14)
C20 C19 C21 109.13(15)
C22 C19 C18 109.12(13)
C20 C19 C18 111.42(14)
C21 C19 C18 108.44(13)
C19 C20 H20A 109.5
C19 C20 H20B 109.5
H20A C20 H20B 109.5
C19 C20 H20C 109.5
H20A C20 H20C 109.5
H20B C20 H20C 109.5
C19 C21 H21A 109.5
C19 C21 H21B 109.5
H21A C21 H21B 109.5
C19 C21 H21C 109.5
H21A C21 H21C 109.5
H21B C21 H21C 109.5
C19 C22 H22A 109.5
C19 C22 H22B 109.5
H22A C22 H22B 109.5
C19 C22 H22C 109.5
H22A C22 H22C 109.5
H22B C22 H22C 109.5

loop_
_geom_bond_atom_site_label_1
_geom_bond_atom_site_label_2
_geom_bond_distance
O1 C13 1.2231(19)
O2 C18 1.2304(19)
N1 C13 1.379(2)
N1 C7 1.449(2)
N1 C1 1.458(2)
N2 C18 1.356(2)
N2 C4 1.427(2)
N2 H2N 0.8800
C1 C2 1.384(2)
C1 C6 1.385(2)
C2 C3 1.385(2)
C2 H2 0.9500
C3 C4 1.388(2)
C3 H3 0.9500
C4 C5 1.384(2)
C5 C6 1.384(2)
C5 H5 0.9500
C6 H6 0.9500
C7 C12 1.386(2)
C7 C8 1.386(2)
C8 C9 1.391(2)
C8 H8 0.9500
C9 C10 1.384(2)
C9 H9 0.9500
C10 C11 1.382(2)
C10 H10 0.9500
C11 C12 1.391(2)
C11 H11 0.9500
C12 H12 0.9500
C13 C14 1.546(2)
C14 C17 1.530(2)
C14 C16 1.533(2)
C14 C15 1.535(2)
C15 H15A 0.9800
C15 H15B 0.9800
C15 H15C 0.9800
C16 H16A 0.9800
C16 H16B 0.9800
C16 H16C 0.9800
C17 H17A 0.9800
C17 H17B 0.9800
C17 H17C 0.9800
C18 C19 1.536(2)
C19 C22 1.528(2)
C19 C20 1.532(2)
C19 C21 1.533(2)
C20 H20A 0.9800
C20 H20B 0.9800
C20 H20C 0.9800
C21 H21A 0.9800
C21 H21B 0.9800
C21 H21C 0.9800
C22 H22A 0.9800
C22 H22B 0.9800
C22 H22C 0.9800

loop_
_geom_torsion_atom_site_label_1
_geom_torsion_atom_site_label_2
_geom_torsion_atom_site_label_3
_geom_torsion_atom_site_label_4
_geom_torsion
C13 N1 C1 C2 86.57(19)
C7 N1 C1 C2 -92.74(17)
C13 N1 C1 C6 -97.34(18)
C7 N1 C1 C6 83.36(18)
C6 C1 C2 C3 1.0(2)
N1 C1 C2 C3 177.10(14)
C1 C2 C3 C4 -0.3(2)
C2 C3 C4 C5 -0.4(2)
C2 C3 C4 N2 177.33(15)
C18 N2 C4 C5 -53.3(2)
C18 N2 C4 C3 129.04(17)
C3 C4 C5 C6 0.2(2)
N2 C4 C5 C6 -177.37(15)
C4 C5 C6 C1 0.5(2)
C2 C1 C6 C5 -1.1(2)
N1 C1 C6 C5 -177.23(14)
C13 N1 C7 C12 -92.7(2)
C1 N1 C7 C12 86.45(17)
C13 N1 C7 C8 95.1(2)
C1 N1 C7 C8 -85.74(18)
C12 C7 C8 C9 -0.6(2)
N1 C7 C8 C9 171.61(15)
C7 C8 C9 C10 0.7(3)
C8 C9 C10 C11 0.1(2)
C9 C10 C11 C12 -1.1(2)
C8 C7 C12 C11 -0.4(2)
N1 C7 C12 C11 -172.55(15)
C10 C11 C12 C7 1.2(3)
C7 N1 C13 O1 -179.11(16)
C1 N1 C13 O1 1.7(2)
C7 N1 C13 C14 2.5(3)
C1 N1 C13 C14 -176.71(14)
O1 C13 C14 C17 9.6(2)
N1 C13 C14 C17 -172.04(15)
O1 C13 C14 C16 -106.61(18)
N1 C13 C14 C16 71.79(19)
O1 C13 C14 C15 129.13(17)
N1 C13 C14 C15 -52.5(2)
C4 N2 C18 O2 2.8(2)
C4 N2 C18 C19 -177.33(14)
O2 C18 C19 C22 -10.2(2)
N2 C18 C19 C22 169.89(14)
O2 C18 C19 C20 -130.60(17)
N2 C18 C19 C20 49.5(2)
O2 C18 C19 C21 109.27(17)
N2 C18 C19 C21 -70.63(18)
